data_4028925
loop_
_publ_author_name
'Hu, Jianglei'
'Zhang, Qian'
'Yuan, Hongjuan'
'Liu, Qun'

_publ_section_title
;
 Temperature-Controlled Synthesis of Substituted Pyridine Derivatives via
 the [5C + 1N] Annulation of 1,1-Bisalkylthio-1,4-pentanedienes and
 Ammonium Acetate
;
_journal_issue 20
_journal_name_full 'The Journal of Organic Chemistry'
_journal_page_first 8132
_journal_paper_doi 10.1021/jo802007a
_journal_volume 73
_journal_year 2008
_chemical_formula_sum 'C16 H17 N3 O S'
_chemical_formula_weight 299.38
_chemical_name_systematic
; 
 ? 
;
_space_group_IT_number 2
_symmetry_space_group_name_Hall '-P 1'
_symmetry_space_group_name_H-M 'P -1'
_atom_sites_solution_hydrogens geom
_atom_sites_solution_primary direct
_atom_sites_solution_secondary difmap
_audit_creation_method SHELXL-97
_cell_angle_alpha 63.73(3)
_cell_angle_beta 80.57(3)
_cell_angle_gamma 77.57(3)
_cell_formula_units_Z 4
_cell_length_a 10.597(2)
_cell_length_b 12.793(3)
_cell_length_c 13.519(3)
_cell_measurement_temperature 293(2)
_cell_volume 1600.0(7)
_computing_structure_refinement 'SHELXL-97 (Sheldrick, 1997)'
_computing_structure_solution 'SHELXS-97 (Sheldrick, 1990)'
_diffrn_ambient_temperature 293(2)
_diffrn_measured_fraction_theta_full 0.967
_diffrn_measured_fraction_theta_max 0.967
_diffrn_radiation_monochromator graphite
_diffrn_radiation_source 'fine-focus sealed tube'
_diffrn_radiation_type MoK\a
_diffrn_radiation_wavelength 0.71073
_diffrn_reflns_av_R_equivalents 0.0507
_diffrn_reflns_av_sigmaI/netI 0.1038
_diffrn_reflns_limit_h_max 12
_diffrn_reflns_limit_h_min -11
_diffrn_reflns_limit_k_max 15
_diffrn_reflns_limit_k_min -15
_diffrn_reflns_limit_l_max 16
_diffrn_reflns_limit_l_min -16
_diffrn_reflns_number 8811
_diffrn_reflns_theta_full 25.87
_diffrn_reflns_theta_max 25.87
_diffrn_reflns_theta_min 1.69
_exptl_absorpt_coefficient_mu 0.204
_exptl_crystal_density_diffrn 1.243
_exptl_crystal_density_method 'not measured'
_exptl_crystal_F_000 632
_refine_diff_density_max 0.360
_refine_diff_density_min -0.197
_refine_diff_density_rms 0.039
_refine_ls_extinction_method none
_refine_ls_goodness_of_fit_ref 1.002
_refine_ls_hydrogen_treatment mixed
_refine_ls_matrix_type full
_refine_ls_number_parameters 379
_refine_ls_number_reflns 6006
_refine_ls_number_restraints 26
_refine_ls_restrained_S_all 1.028
_refine_ls_R_factor_all 0.1371
_refine_ls_R_factor_gt 0.0568
_refine_ls_shift/su_max 0.001
_refine_ls_shift/su_mean 0.000
_refine_ls_structure_factor_coef Fsqd
_refine_ls_weighting_details 'calc w=1/[\s^2^(Fo^2^)+(0.0200P)^2^+0.0000P] where P=(Fo^2^+2Fc^2^)/3'
_refine_ls_weighting_scheme calc
_refine_ls_wR_factor_gt 0.0960
_refine_ls_wR_factor_ref 0.1119
_reflns_number_gt 2709
_reflns_number_total 6006
_reflns_threshold_expression >2sigma(I)
_cod_data_source_file jo802007asup1.cif
_cod_data_source_block sg1
_cod_original_cell_volume 1600.0(6)
_cod_database_code 4028925

loop_
_symmetry_equiv_pos_as_xyz
'x, y, z'
'-x, -y, -z'

loop_
_atom_site_label
_atom_site_type_symbol
_atom_site_fract_x
_atom_site_fract_y
_atom_site_fract_z
_atom_site_U_iso_or_equiv
_atom_site_adp_type
_atom_site_occupancy
_atom_site_symmetry_multiplicity
_atom_site_calc_flag
_atom_site_refinement_flags
S1 S 1.30320(10) 0.93102(9) -0.20325(9) 0.0889(4) Uani 1 1 d .
S2 S 0.78403(9) 0.73516(8) 0.15716(8) 0.0807(4) Uani 1 1 d .
O1 O 1.1862(3) 0.8233(2) 0.3070(2) 0.0905(8) Uani 1 1 d .
O2 O 1.1906(2) 0.3341(2) 0.50885(19) 0.0707(7) Uani 1 1 d .
N1 N 0.8294(4) 0.9836(3) -0.4383(3) 0.1128(13) Uani 1 1 d .
N2 N 1.1241(2) 0.5877(2) 0.0075(2) 0.0614(8) Uani 1 1 d .
H2A H 1.0949 0.5218 0.0414 0.074 Uiso 1 1 calc R
H2B H 1.1900 0.5977 0.0300 0.074 Uiso 1 1 calc R
N3 N 0.9641(3) 0.6504(2) -0.1095(2) 0.0616(8) Uani 1 1 d .
N4 N 0.3983(3) 0.3853(3) 0.0967(2) 0.0867(10) Uani 1 1 d .
N5 N 0.6480(2) 0.5604(2) 0.4063(2) 0.0660(8) Uani 1 1 d .
H5B H 0.6032 0.5536 0.4674 0.079 Uiso 1 1 calc R
H5C H 0.7172 0.5918 0.3878 0.079 Uiso 1 1 calc R
N6 N 0.4998(2) 0.4743(2) 0.3783(2) 0.0562(7) Uani 1 1 d .
C1 C 1.0667(3) 0.6750(3) -0.0809(3) 0.0525(9) Uani 1 1 d .
C2 C 1.1132(3) 0.7844(3) -0.1415(3) 0.0527(9) Uani 1 1 d .
C3 C 1.0494(3) 0.8655(3) -0.2320(3) 0.0596(9) Uani 1 1 d .
H3A H 1.0771 0.9380 -0.2739 0.072 Uiso 1 1 calc R
C4 C 0.9434(3) 0.8406(3) -0.2619(3) 0.0631(10) Uani 1 1 d .
C5 C 0.9066(3) 0.7329(3) -0.1980(3) 0.0660(10) Uani 1 1 d .
H5A H 0.8360 0.7161 -0.2180 0.079 Uiso 1 1 calc R
C6 C 1.2926(4) 0.7770(3) 0.3758(3) 0.1067(15) Uani 1 1 d .
H6A H 1.2673 0.7903 0.4413 0.160 Uiso 1 1 calc R
H6B H 1.3651 0.8160 0.3360 0.160 Uiso 1 1 calc R
H6C H 1.3164 0.6938 0.3961 0.160 Uiso 1 1 calc R
C7 C 1.2363(3) 0.8001(3) -0.1070(3) 0.0590(9) Uani 1 1 d .
H7A H 1.3023 0.7318 -0.1026 0.071 Uiso 1 1 calc R
C8 C 1.2196(3) 0.8022(3) 0.0059(3) 0.0524(9) Uani 1 1 d .
C9 C 1.3224(3) 0.7521(3) 0.0724(3) 0.0634(10) Uani 1 1 d .
H9A H 1.3983 0.7152 0.0481 0.076 Uiso 1 1 calc R
C10 C 1.3150(4) 0.7554(3) 0.1731(3) 0.0710(11) Uani 1 1 d .
H10A H 1.3846 0.7192 0.2171 0.085 Uiso 1 1 calc R
C11 C 1.2043(4) 0.8124(3) 0.2092(3) 0.0638(10) Uani 1 1 d .
C12 C 1.1000(3) 0.8615(3) 0.1443(3) 0.0666(10) Uani 1 1 d .
H12A H 1.0241 0.8985 0.1686 0.080 Uiso 1 1 calc R
C13 C 1.1082(3) 0.8558(3) 0.0438(3) 0.0571(9) Uani 1 1 d .
H13A H 1.0374 0.8887 0.0011 0.069 Uiso 1 1 calc R
C14 C 1.3725(5) 0.8882(4) -0.3152(4) 0.1321(18) Uani 1 1 d DU
H14A H 1.3730 0.8045 -0.2908 0.159 Uiso 1 1 calc R
H14B H 1.3201 0.9314 -0.3779 0.159 Uiso 1 1 calc R
C15 C 1.5064(6) 0.9141(6) -0.3484(5) 0.226(3) Uani 1 1 d DU
H15A H 1.5431 0.8903 -0.4065 0.339 Uiso 1 1 calc R
H15B H 1.5577 0.8715 -0.2859 0.339 Uiso 1 1 calc R
H15C H 1.5052 0.9973 -0.3743 0.339 Uiso 1 1 calc R
C17 C 0.8788(4) 0.9229(4) -0.3601(4) 0.0804(12) Uani 1 1 d .
C18 C 0.6100(3) 0.5219(3) 0.3401(3) 0.0497(8) Uani 1 1 d .
C19 C 0.6792(3) 0.5299(3) 0.2387(2) 0.0465(8) Uani 1 1 d .
C20 C 0.6249(3) 0.4949(2) 0.1755(2) 0.0482(8) Uani 1 1 d .
H20A H 0.6661 0.5012 0.1073 0.058 Uiso 1 1 calc R
C21 C 0.5085(3) 0.4500(3) 0.2120(3) 0.0480(8) Uani 1 1 d .
C22 C 0.4527(3) 0.4397(3) 0.3142(3) 0.0569(9) Uani 1 1 d .
H22A H 0.3772 0.4065 0.3403 0.068 Uiso 1 1 calc R
C23 C 1.1918(4) 0.2128(3) 0.5826(3) 0.0915(13) Uani 1 1 d .
H23A H 1.2626 0.1861 0.6286 0.137 Uiso 1 1 calc R
H23B H 1.2019 0.1670 0.5408 0.137 Uiso 1 1 calc R
H23C H 1.1117 0.2037 0.6281 0.137 Uiso 1 1 calc R
C24 C 0.8057(3) 0.5772(3) 0.1994(2) 0.0532(9) Uani 1 1 d .
H24A H 0.8394 0.5640 0.1332 0.064 Uiso 1 1 calc R
C25 C 0.9086(3) 0.5113(3) 0.2828(2) 0.0486(8) Uani 1 1 d .
C26 C 1.0042(3) 0.5651(3) 0.2916(3) 0.0591(9) Uani 1 1 d .
H26A H 1.0063 0.6444 0.2451 0.071 Uiso 1 1 calc R
C27 C 1.0956(3) 0.5045(3) 0.3669(3) 0.0646(10) Uani 1 1 d .
H27A H 1.1584 0.5429 0.3710 0.078 Uiso 1 1 calc R
C28 C 1.0949(3) 0.3867(3) 0.4367(3) 0.0550(9) Uani 1 1 d .
C29 C 1.0020(3) 0.3311(3) 0.4289(3) 0.0599(9) Uani 1 1 d .
H29A H 1.0009 0.2515 0.4747 0.072 Uiso 1 1 calc R
C30 C 0.9110(3) 0.3933(3) 0.3533(3) 0.0601(9) Uani 1 1 d .
H30A H 0.8485 0.3545 0.3495 0.072 Uiso 1 1 calc R
C31 C 0.6853(4) 0.7848(3) 0.0425(3) 0.1019(14) Uani 1 1 d DU
H31A H 0.7218 0.7421 -0.0024 0.122 Uiso 1 1 calc R
H31B H 0.5988 0.7666 0.0711 0.122 Uiso 1 1 calc R
C32 C 0.6770(4) 0.9090(4) -0.0257(4) 0.147(2) Uani 1 1 d DU
H32A H 0.6239 0.9312 -0.0852 0.220 Uiso 1 1 calc R
H32B H 0.7623 0.9273 -0.0555 0.220 Uiso 1 1 calc R
H32C H 0.6393 0.9518 0.0179 0.220 Uiso 1 1 calc R
C34 C 0.4477(3) 0.4135(3) 0.1472(3) 0.0588(9) Uani 1 1 d .

loop_
_atom_site_aniso_label
_atom_site_aniso_U_11
_atom_site_aniso_U_22
_atom_site_aniso_U_33
_atom_site_aniso_U_23
_atom_site_aniso_U_13
_atom_site_aniso_U_12
S1 0.0908(9) 0.0843(8) 0.0804(8) -0.0133(6) -0.0038(6) -0.0423(6)
S2 0.0776(7) 0.0685(7) 0.0835(8) -0.0088(6) -0.0285(6) -0.0224(5)
O1 0.106(2) 0.098(2) 0.0702(19) -0.0349(16) -0.0178(17) -0.0132(16)
O2 0.0682(17) 0.0666(17) 0.0736(17) -0.0182(14) -0.0310(14) -0.0097(13)
N1 0.125(3) 0.103(3) 0.103(3) -0.030(2) -0.060(3) 0.001(2)
N2 0.0621(19) 0.0577(19) 0.0595(19) -0.0151(15) -0.0095(15) -0.0180(15)
N3 0.060(2) 0.068(2) 0.0595(19) -0.0251(17) -0.0071(16) -0.0201(16)
N4 0.097(3) 0.117(3) 0.064(2) -0.037(2) -0.0165(18) -0.047(2)
N5 0.0578(19) 0.103(2) 0.0601(19) -0.0500(18) 0.0101(15) -0.0357(16)
N6 0.0444(18) 0.085(2) 0.0523(18) -0.0393(16) 0.0055(14) -0.0218(15)
C1 0.052(2) 0.053(2) 0.051(2) -0.0208(19) -0.0025(18) -0.0084(19)
C2 0.054(2) 0.052(2) 0.051(2) -0.0185(18) -0.0027(18) -0.0138(18)
C3 0.072(3) 0.048(2) 0.057(2) -0.0169(19) -0.011(2) -0.0130(19)
C4 0.067(3) 0.061(3) 0.061(2) -0.022(2) -0.017(2) -0.011(2)
C5 0.061(3) 0.081(3) 0.068(3) -0.037(2) -0.012(2) -0.017(2)
C6 0.134(4) 0.114(4) 0.078(3) -0.040(3) -0.042(3) -0.008(3)
C7 0.060(2) 0.051(2) 0.061(2) -0.0143(18) -0.0099(18) -0.0178(17)
C8 0.049(2) 0.044(2) 0.061(2) -0.0146(18) -0.009(2) -0.0143(17)
C9 0.052(2) 0.067(3) 0.070(3) -0.028(2) -0.014(2) -0.0026(18)
C10 0.070(3) 0.063(3) 0.074(3) -0.020(2) -0.025(2) -0.005(2)
C11 0.083(3) 0.051(2) 0.054(3) -0.013(2) -0.016(2) -0.017(2)
C12 0.061(3) 0.060(2) 0.073(3) -0.025(2) -0.004(2) -0.0069(19)
C13 0.052(2) 0.049(2) 0.066(3) -0.0146(19) -0.017(2) -0.0095(18)
C14 0.116(4) 0.128(4) 0.097(4) -0.004(3) 0.008(3) -0.019(3)
C15 0.150(5) 0.254(7) 0.200(6) -0.042(5) 0.030(5) -0.040(5)
C17 0.083(3) 0.078(3) 0.083(3) -0.033(3) -0.031(3) -0.005(2)
C18 0.047(2) 0.062(2) 0.048(2) -0.0286(18) -0.0084(18) -0.0089(17)
C19 0.043(2) 0.061(2) 0.039(2) -0.0217(17) -0.0033(17) -0.0138(16)
C20 0.045(2) 0.064(2) 0.0345(19) -0.0198(17) -0.0006(15) -0.0095(17)
C21 0.046(2) 0.063(2) 0.042(2) -0.0255(17) -0.0060(17) -0.0117(17)
C22 0.042(2) 0.076(3) 0.060(2) -0.033(2) 0.0001(18) -0.0186(18)
C23 0.104(3) 0.071(3) 0.092(3) -0.019(3) -0.045(2) -0.008(2)
C24 0.048(2) 0.066(2) 0.044(2) -0.0187(17) -0.0045(16) -0.0156(17)
C25 0.043(2) 0.065(3) 0.043(2) -0.0250(18) 0.0010(16) -0.0175(18)
C26 0.052(2) 0.055(2) 0.063(2) -0.0124(18) -0.0104(19) -0.0144(18)
C27 0.051(2) 0.069(3) 0.073(3) -0.020(2) -0.016(2) -0.0205(19)
C28 0.048(2) 0.070(3) 0.049(2) -0.025(2) -0.0078(18) -0.0107(19)
C29 0.062(2) 0.053(2) 0.064(2) -0.0182(19) -0.014(2) -0.0144(19)
C30 0.056(2) 0.067(3) 0.067(2) -0.028(2) -0.0110(19) -0.0242(19)
C31 0.087(3) 0.091(3) 0.102(3) -0.004(3) -0.041(2) -0.022(2)
C32 0.154(4) 0.114(4) 0.147(4) -0.009(3) -0.072(3) -0.027(3)
C34 0.058(2) 0.073(3) 0.049(2) -0.0249(19) -0.0055(18) -0.0175(18)

loop_
_atom_type_symbol
_atom_type_description
_atom_type_scat_dispersion_real
_atom_type_scat_dispersion_imag
_atom_type_scat_source
C C 0.0033 0.0016 'International Tables Vol C Tables 4.2.6.8 and 6.1.1.4'
H H 0.0000 0.0000 'International Tables Vol C Tables 4.2.6.8 and 6.1.1.4'
N N 0.0061 0.0033 'International Tables Vol C Tables 4.2.6.8 and 6.1.1.4'
O O 0.0106 0.0060 'International Tables Vol C Tables 4.2.6.8 and 6.1.1.4'
S S 0.1246 0.1234 'International Tables Vol C Tables 4.2.6.8 and 6.1.1.4'

loop_
_geom_angle_atom_site_label_1
_geom_angle_atom_site_label_2
_geom_angle_atom_site_label_3
_geom_angle
C7 S1 C14 100.70(19)
C31 S2 C24 99.32(17)
C11 O1 C6 117.8(3)
C28 O2 C23 117.1(3)
C1 N2 H2A 120.0
C1 N2 H2B 120.0
H2A N2 H2B 120.0
C5 N3 C1 117.4(3)
C18 N5 H5B 120.0
C18 N5 H5C 120.0
H5B N5 H5C 120.0
C22 N6 C18 117.8(3)
N2 C1 N3 115.3(3)
N2 C1 C2 122.2(3)
N3 C1 C2 122.5(3)
C3 C2 C1 117.1(3)
C3 C2 C7 124.5(3)
C1 C2 C7 118.3(3)
C2 C3 C4 120.7(3)
C2 C3 H3A 119.6
C4 C3 H3A 119.6
C5 C4 C3 117.5(3)
C5 C4 C17 121.0(3)
C3 C4 C17 121.5(3)
N3 C5 C4 124.8(3)
N3 C5 H5A 117.6
C4 C5 H5A 117.6
O1 C6 H6A 109.5
O1 C6 H6B 109.5
H6A C6 H6B 109.5
O1 C6 H6C 109.5
H6A C6 H6C 109.5
H6B C6 H6C 109.5
C8 C7 C2 113.8(3)
C8 C7 S1 106.8(2)
C2 C7 S1 114.7(2)
C8 C7 H7A 107.0
C2 C7 H7A 107.0
S1 C7 H7A 107.0
C13 C8 C9 118.1(3)
C13 C8 C7 122.9(3)
C9 C8 C7 119.0(3)
C10 C9 C8 121.7(3)
C10 C9 H9A 119.2
C8 C9 H9A 119.2
C9 C10 C11 120.0(3)
C9 C10 H10A 120.0
C11 C10 H10A 120.0
O1 C11 C10 125.4(3)
O1 C11 C12 115.5(4)
C10 C11 C12 119.0(4)
C13 C12 C11 120.2(4)
C13 C12 H12A 119.9
C11 C12 H12A 119.9
C8 C13 C12 121.0(3)
C8 C13 H13A 119.5
C12 C13 H13A 119.5
C15 C14 S1 109.6(4)
C15 C14 H14A 109.7
S1 C14 H14A 109.7
C15 C14 H14B 109.7
S1 C14 H14B 109.7
H14A C14 H14B 108.2
C14 C15 H15A 109.5
C14 C15 H15B 109.5
H15A C15 H15B 109.5
C14 C15 H15C 109.5
H15A C15 H15C 109.5
H15B C15 H15C 109.5
N1 C17 C4 177.2(5)
N5 C18 N6 114.5(3)
N5 C18 C19 123.1(3)
N6 C18 C19 122.5(3)
C20 C19 C18 117.1(3)
C20 C19 C24 120.7(3)
C18 C19 C24 122.3(3)
C19 C20 C21 120.9(3)
C19 C20 H20A 119.5
C21 C20 H20A 119.5
C22 C21 C20 117.6(3)
C22 C21 C34 119.9(3)
C20 C21 C34 122.5(3)
N6 C22 C21 124.0(3)
N6 C22 H22A 118.0
C21 C22 H22A 118.0
O2 C23 H23A 109.5
O2 C23 H23B 109.5
H23A C23 H23B 109.5
O2 C23 H23C 109.5
H23A C23 H23C 109.5
H23B C23 H23C 109.5
C19 C24 C25 113.1(3)
C19 C24 S2 112.3(2)
C25 C24 S2 111.2(2)
C19 C24 H24A 106.6
C25 C24 H24A 106.6
S2 C24 H24A 106.6
C30 C25 C26 116.5(3)
C30 C25 C24 120.9(3)
C26 C25 C24 122.6(3)
C27 C26 C25 121.7(3)
C27 C26 H26A 119.1
C25 C26 H26A 119.1
C26 C27 C28 120.3(3)
C26 C27 H27A 119.8
C28 C27 H27A 119.8
O2 C28 C29 125.1(3)
O2 C28 C27 115.8(3)
C29 C28 C27 119.1(3)
C30 C29 C28 119.8(3)
C30 C29 H29A 120.1
C28 C29 H29A 120.1
C29 C30 C25 122.6(3)
C29 C30 H30A 118.7
C25 C30 H30A 118.7
C32 C31 S2 112.5(3)
C32 C31 H31A 109.1
S2 C31 H31A 109.1
C32 C31 H31B 109.1
S2 C31 H31B 109.1
H31A C31 H31B 107.8
C31 C32 H32A 109.5
C31 C32 H32B 109.5
H32A C32 H32B 109.5
C31 C32 H32C 109.5
H32A C32 H32C 109.5
H32B C32 H32C 109.5
N4 C34 C21 179.1(4)

loop_
_geom_bond_atom_site_label_1
_geom_bond_atom_site_label_2
_geom_bond_distance
S1 C7 1.812(3)
S1 C14 1.823(5)
S2 C31 1.810(3)
S2 C24 1.813(3)
O1 C11 1.368(4)
O1 C6 1.433(4)
O2 C28 1.372(3)
O2 C23 1.423(4)
N1 C17 1.129(4)
N2 C1 1.345(3)
N2 H2A 0.8600
N2 H2B 0.8600
N3 C5 1.328(4)
N3 C1 1.351(3)
N4 C34 1.135(3)
N5 C18 1.341(3)
N5 H5B 0.8600
N5 H5C 0.8600
N6 C22 1.332(3)
N6 C18 1.353(4)
C1 C2 1.422(4)
C2 C3 1.369(4)
C2 C7 1.535(4)
C3 C4 1.395(4)
C3 H3A 0.9300
C4 C5 1.365(4)
C4 C17 1.445(5)
C5 H5A 0.9300
C6 H6A 0.9600
C6 H6B 0.9600
C6 H6C 0.9600
C7 C8 1.519(4)
C7 H7A 0.9800
C8 C13 1.375(4)
C8 C9 1.384(4)
C9 C10 1.369(4)
C9 H9A 0.9300
C10 C11 1.381(4)
C10 H10A 0.9300
C11 C12 1.385(4)
C12 C13 1.381(4)
C12 H12A 0.9300
C13 H13A 0.9300
C14 C15 1.479(5)
C14 H14A 0.9700
C14 H14B 0.9700
C15 H15A 0.9600
C15 H15B 0.9600
C15 H15C 0.9600
C18 C19 1.416(4)
C19 C20 1.368(4)
C19 C24 1.509(4)
C20 C21 1.397(4)
C20 H20A 0.9300
C21 C22 1.371(4)
C21 C34 1.440(4)
C22 H22A 0.9300
C23 H23A 0.9600
C23 H23B 0.9600
C23 H23C 0.9600
C24 C25 1.529(4)
C24 H24A 0.9800
C25 C30 1.380(4)
C25 C26 1.388(4)
C26 C27 1.370(4)
C26 H26A 0.9300
C27 C28 1.380(4)
C27 H27A 0.9300
C28 C29 1.374(4)
C29 C30 1.371(4)
C29 H29A 0.9300
C30 H30A 0.9300
C31 C32 1.433(4)
C31 H31A 0.9700
C31 H31B 0.9700
C32 H32A 0.9600
C32 H32B 0.9600
C32 H32C 0.9600

_cod_duplicate_entry 4023782
